data_7243583
loop_
_publ_author_name
'Liu, Ya'
'Ren, Li'
'Cui, Guang-Hua'

_publ_section_title
;
 Two Co(ii)-based coordination polymers as multi-responsive luminescent
 sensors for the detection of levofloxacin, benzaldehyde and Fe3+ ions in
 water media
;
_journal_issue 42
_journal_name_full CrystEngComm
_journal_page_first 7485
_journal_page_last 7495
_journal_paper_doi 10.1039/D1CE01169C
_journal_volume 23
_journal_year 2021
_chemical_formula_sum 'C27 H20 Co N4 O6'
_chemical_formula_weight 555.40
_space_group_crystal_system monoclinic
_space_group_IT_number 15
_space_group_name_Hall '-C 2yc'
_space_group_name_H-M_alt 'C 1 2/c 1'
_atom_sites_solution_hydrogens mixed
_audit_creation_method SHELXL-2018/3
_audit_update_record
;
2021-07-03 deposited with the CCDC.	2021-09-24 downloaded from the CCDC.
;
_cell_angle_alpha 90
_cell_angle_beta 105.098(10)
_cell_angle_gamma 90
_cell_formula_units_Z 8
_cell_length_a 17.714(10)
_cell_length_b 17.989(10)
_cell_length_c 15.344(11)
_cell_measurement_reflns_used 6836
_cell_measurement_temperature 296(2)
_cell_measurement_theta_max 23.68
_cell_measurement_theta_min 2.36
_cell_volume 4721(5)
_computing_cell_refinement 'SAINT (Bruker, 1999)'
_computing_data_collection 'SMART (Bruker, 1998)'
_computing_data_reduction SAINT
_computing_molecular_graphics 'Bruker SHELXTL'
_computing_publication_material 'Bruker SHELXTL'
_computing_structure_refinement 'SHELXL-2018/3 (Sheldrick, 2018)'
_computing_structure_solution 'SHELXT 2014/5 (Sheldrick, 2014)'
_diffrn_ambient_temperature 296(2)
_diffrn_measured_fraction_theta_full 0.999
_diffrn_measured_fraction_theta_max 0.981
_diffrn_measurement_device_type 'Bruker SMART CCD area-detector'
_diffrn_measurement_method '\w scans'
_diffrn_radiation_monochromator graphite
_diffrn_radiation_source 'fine--focus sealed tube'
_diffrn_radiation_type MoK\a
_diffrn_radiation_wavelength 0.71073
_diffrn_reflns_av_R_equivalents 0.0477
_diffrn_reflns_av_unetI/netI 0.0611
_diffrn_reflns_Laue_measured_fraction_full 0.999
_diffrn_reflns_Laue_measured_fraction_max 0.981
_diffrn_reflns_limit_h_max 22
_diffrn_reflns_limit_h_min -21
_diffrn_reflns_limit_k_max 12
_diffrn_reflns_limit_k_min -23
_diffrn_reflns_limit_l_max 17
_diffrn_reflns_limit_l_min -19
_diffrn_reflns_number 14123
_diffrn_reflns_point_group_measured_fraction_full 0.999
_diffrn_reflns_point_group_measured_fraction_max 0.981
_diffrn_reflns_theta_full 25.242
_diffrn_reflns_theta_max 27.561
_diffrn_reflns_theta_min 1.643
_exptl_absorpt_coefficient_mu 0.781
_exptl_absorpt_correction_T_max 0.9367
_exptl_absorpt_correction_T_min 0.8721
_exptl_absorpt_correction_type multi-scan
_exptl_absorpt_process_details '(<i>SADABS</i>; Sheldrick, 1996)'
_exptl_crystal_colour red
_exptl_crystal_density_diffrn 1.563
_exptl_crystal_description block
_exptl_crystal_F_000 2280
_exptl_crystal_size_max 0.16
_exptl_crystal_size_mid 0.15
_exptl_crystal_size_min 0.11
_refine_diff_density_max 0.461
_refine_diff_density_min -0.404
_refine_diff_density_rms 0.068
_refine_ls_extinction_method none
_refine_ls_goodness_of_fit_ref 0.839
_refine_ls_hydrogen_treatment constr
_refine_ls_matrix_type full
_refine_ls_number_parameters 343
_refine_ls_number_reflns 5359
_refine_ls_number_restraints 0
_refine_ls_restrained_S_all 0.839
_refine_ls_R_factor_all 0.0771
_refine_ls_R_factor_gt 0.0444
_refine_ls_shift/su_max 0.001
_refine_ls_shift/su_mean 0.000
_refine_ls_structure_factor_coef Fsqd
_refine_ls_weighting_details 'w=1/[\s^2^(Fo^2^)+(0.1000P)^2^] where P=(Fo^2^+2Fc^2^)/3'
_refine_ls_weighting_scheme calc
_refine_ls_wR_factor_gt 0.1216
_refine_ls_wR_factor_ref 0.1445
_reflns_Friedel_coverage 0.000
_reflns_number_gt 3504
_reflns_number_total 5359
_reflns_threshold_expression 'I > 2\s(I)'
_cod_data_source_file d1ce01169c1.cif
_cod_data_source_block 2
_cod_depositor_comments 'Adding full bibliography for 7243583--7243584.cif.'
_cod_original_sg_symbol_H-M 'C 2/c'
_cod_database_code 7243583
_shelx_shelxl_version_number 2018/3
_shelx_space_group_comment
;
The symmetry employed for this shelxl refinement is uniquely defined
by the following loop, which should always be used as a source of
symmetry information in preference to the above space-group names.
They are only intended as comments.
;

loop_
_space_group_symop_operation_xyz
'x, y, z'
'-x, y, -z+1/2'
'x+1/2, y+1/2, z'
'-x+1/2, y+1/2, -z+1/2'
'-x, -y, -z'
'x, -y, z-1/2'
'-x+1/2, -y+1/2, -z'
'x+1/2, -y+1/2, z-1/2'

loop_
_atom_site_label
_atom_site_type_symbol
_atom_site_fract_x
_atom_site_fract_y
_atom_site_fract_z
_atom_site_U_iso_or_equiv
_atom_site_adp_type
_atom_site_occupancy
_atom_site_site_symmetry_order
_atom_site_calc_flag
_atom_site_refinement_flags_posn
_atom_site_refinement_flags_adp
_atom_site_refinement_flags_occupancy
_atom_site_disorder_assembly
_atom_site_disorder_group
Co1 Co 0.53258(2) 0.73685(2) 0.38777(2) 0.02910(15) Uani 1 1 d . . . . .
O1 O 0.41437(11) 0.74611(12) 0.34815(13) 0.0370(5) Uani 1 1 d . . . . .
O2 O 0.40340(11) 0.72528(14) 0.20338(13) 0.0448(6) Uani 1 1 d . . . . .
O3 O 0.14101(11) 0.77091(13) -0.00776(13) 0.0420(5) Uani 1 1 d . . . . .
O4 O 0.03510(11) 0.74895(12) 0.03606(13) 0.0396(6) Uani 1 1 d . . . . .
O5 O 0.06329(12) 0.73924(14) 0.36487(15) 0.0521(7) Uani 1 1 d . . . . .
H5 H 0.042571 0.722766 0.402795 0.078 Uiso 1 1 d R U . . .
O6 O 0.17239(12) 0.69651(17) 0.45893(13) 0.0604(7) Uani 1 1 d . . . . .
N1 N 0.54617(13) 0.85460(15) 0.38090(16) 0.0405(6) Uani 1 1 d . . . . .
N2 N 0.60346(15) 0.96264(17) 0.36584(18) 0.0507(7) Uani 1 1 d . . . . .
N3 N 0.94264(14) 1.01339(16) 0.38686(17) 0.0470(7) Uani 1 1 d . . . . .
N4 N 1.00893(14) 1.11945(15) 0.38714(15) 0.0398(6) Uani 1 1 d . . . . .
C1 C 0.37560(15) 0.73585(16) 0.26830(17) 0.0272(6) Uani 1 1 d . . . . .
C2 C 0.28799(15) 0.73608(16) 0.25159(18) 0.0269(6) Uani 1 1 d . . . . .
C3 C 0.24022(15) 0.74347(15) 0.16406(18) 0.0274(6) Uani 1 1 d . . . . .
H3 H 0.262626 0.746840 0.115716 0.033 Uiso 1 1 calc R U . . .
C4 C 0.15879(15) 0.74584(15) 0.14846(18) 0.0282(6) Uani 1 1 d . . . . .
C5 C 0.10898(16) 0.75613(16) 0.05352(18) 0.0293(6) Uani 1 1 d . . . . .
C6 C 0.12581(15) 0.73854(16) 0.22050(18) 0.0297(6) Uani 1 1 d . . . . .
H6 H 0.071731 0.739809 0.210363 0.036 Uiso 1 1 calc R U . . .
C7 C 0.17281(15) 0.72930(16) 0.30811(17) 0.0281(6) Uani 1 1 d . . . . .
C8 C 0.13763(16) 0.72001(18) 0.38608(19) 0.0360(7) Uani 1 1 d . . . . .
C9 C 0.25387(15) 0.72919(16) 0.32358(17) 0.0288(6) Uani 1 1 d . . . . .
H9 H 0.285403 0.724492 0.382133 0.035 Uiso 1 1 calc R U . . .
C19 C 0.60982(18) 0.88802(19) 0.3714(2) 0.0457(8) Uani 1 1 d . . . . .
H19 H 0.654830 0.862514 0.368692 0.055 Uiso 1 1 calc R U . . .
C20 C 0.49416(17) 0.91194(19) 0.3829(2) 0.0422(7) Uani 1 1 d . . . . .
C21 C 0.41993(18) 0.9107(2) 0.3983(2) 0.0530(9) Uani 1 1 d . . . . .
H21 H 0.395873 0.866090 0.405860 0.064 Uiso 1 1 calc R U . . .
C22 C 0.3836(2) 0.9778(3) 0.4018(3) 0.0692(11) Uani 1 1 d . . . . .
H22 H 0.334290 0.978108 0.412536 0.083 Uiso 1 1 calc R U . . .
C23 C 0.4181(2) 1.0454(3) 0.3897(3) 0.0793(13) Uani 1 1 d . . . . .
H23 H 0.391307 1.089450 0.392048 0.095 Uiso 1 1 calc R U . . .
C24 C 0.4918(2) 1.0479(2) 0.3744(3) 0.0701(11) Uani 1 1 d . . . . .
H24 H 0.515218 1.092660 0.365892 0.084 Uiso 1 1 calc R U . . .
C25 C 0.52881(19) 0.9802(2) 0.3723(2) 0.0517(9) Uani 1 1 d . . . . .
C26 C 0.6636(2) 1.0176(2) 0.3590(3) 0.0663(11) Uani 1 1 d . . . . .
H26A H 0.643420 1.047899 0.305695 0.080 Uiso 1 1 calc R U . . .
H26B H 0.673387 1.050125 0.411125 0.080 Uiso 1 1 calc R U . . .
C27 C 0.7387(3) 0.9838(3) 0.3536(4) 0.0933(16) Uani 1 1 d . . . . .
H27 H 0.732349 0.946041 0.310981 0.112 Uiso 1 1 calc R U . . .
C28 C 0.8047(2) 0.9947(2) 0.3919(3) 0.0833(14) Uani 1 1 d . . . . .
H28 H 0.811059 1.033351 0.433434 0.100 Uiso 1 1 calc R U . . .
C29 C 0.8792(2) 0.9602(2) 0.3881(3) 0.0570(9) Uani 1 1 d . . . . .
H29A H 0.869961 0.929482 0.334375 0.068 Uiso 1 1 calc R U . . .
H29B H 0.896697 0.927748 0.439938 0.068 Uiso 1 1 calc R U . . .
C30 C 0.94270(17) 1.08785(18) 0.3929(2) 0.0410(7) Uani 1 1 d . . . . .
H30 H 0.900115 1.114889 0.400521 0.049 Uiso 1 1 calc R U . . .
C31 C 1.05542(17) 1.05991(19) 0.37500(19) 0.0416(7) Uani 1 1 d . . . . .
C32 C 1.13099(19) 1.0592(2) 0.3639(2) 0.0564(10) Uani 1 1 d . . . . .
H32 H 1.158947 1.102876 0.363230 0.068 Uiso 1 1 calc R U . . .
C33 C 1.1625(2) 0.9899(3) 0.3540(3) 0.0740(13) Uani 1 1 d . . . . .
H33 H 1.212634 0.987287 0.345913 0.089 Uiso 1 1 calc R U . . .
C34 C 1.1216(3) 0.9250(3) 0.3559(3) 0.0846(14) Uani 1 1 d . . . . .
H34 H 1.145361 0.879883 0.349589 0.102 Uiso 1 1 calc R U . . .
C35 C 1.0473(2) 0.9246(2) 0.3668(3) 0.0689(11) Uani 1 1 d . . . . .
H35 H 1.020092 0.880607 0.368317 0.083 Uiso 1 1 calc R U . . .
C36 C 1.0152(2) 0.9930(2) 0.3754(2) 0.0499(9) Uani 1 1 d . . . . .

loop_
_atom_site_aniso_label
_atom_site_aniso_U_11
_atom_site_aniso_U_22
_atom_site_aniso_U_33
_atom_site_aniso_U_23
_atom_site_aniso_U_13
_atom_site_aniso_U_12
Co1 0.0139(2) 0.0500(3) 0.0230(2) -0.00035(16) 0.00399(14) -0.00265(16)
O1 0.0165(9) 0.0622(15) 0.0295(10) -0.0066(9) 0.0013(8) -0.0023(9)
O2 0.0248(11) 0.0824(18) 0.0309(11) 0.0024(10) 0.0140(9) 0.0040(10)
O3 0.0229(10) 0.0757(16) 0.0271(10) 0.0083(10) 0.0061(8) -0.0020(10)
O4 0.0170(10) 0.0743(17) 0.0264(11) 0.0028(9) 0.0036(8) 0.0026(9)
O5 0.0262(12) 0.096(2) 0.0386(12) 0.0147(11) 0.0170(10) 0.0103(11)
O6 0.0359(12) 0.112(2) 0.0342(12) 0.0170(13) 0.0109(9) 0.0051(14)
N1 0.0297(13) 0.0472(17) 0.0455(14) 0.0022(12) 0.0113(11) -0.0045(12)
N2 0.0409(16) 0.0511(19) 0.0606(17) 0.0056(15) 0.0140(13) -0.0081(14)
N3 0.0368(15) 0.0493(18) 0.0525(15) 0.0010(13) 0.0074(12) -0.0081(13)
N4 0.0288(12) 0.0517(17) 0.0394(13) 0.0000(12) 0.0099(10) -0.0040(12)
C1 0.0169(13) 0.0381(16) 0.0262(13) 0.0028(11) 0.0047(10) 0.0018(11)
C2 0.0159(12) 0.0355(15) 0.0288(13) 0.0018(11) 0.0050(10) -0.0011(11)
C3 0.0183(13) 0.0422(17) 0.0222(13) 0.0009(11) 0.0063(10) -0.0004(11)
C4 0.0201(13) 0.0372(17) 0.0262(13) -0.0005(11) 0.0042(10) 0.0003(11)
C5 0.0195(13) 0.0422(18) 0.0256(13) -0.0010(11) 0.0048(10) 0.0026(11)
C6 0.0155(12) 0.0448(17) 0.0280(14) 0.0002(12) 0.0044(10) -0.0003(11)
C7 0.0187(13) 0.0401(17) 0.0258(13) -0.0001(11) 0.0065(10) 0.0010(11)
C8 0.0216(14) 0.055(2) 0.0327(15) 0.0005(14) 0.0086(11) -0.0043(13)
C9 0.0205(13) 0.0435(17) 0.0216(12) 0.0011(11) 0.0042(10) -0.0007(12)
C19 0.0338(17) 0.048(2) 0.0547(19) -0.0005(16) 0.0113(14) -0.0034(15)
C20 0.0312(16) 0.053(2) 0.0396(16) -0.0024(15) 0.0039(12) -0.0014(15)
C21 0.0352(17) 0.061(2) 0.062(2) -0.0065(18) 0.0113(15) -0.0008(17)
C22 0.045(2) 0.081(3) 0.079(3) -0.011(2) 0.0120(19) 0.012(2)
C23 0.067(3) 0.064(3) 0.099(3) -0.008(3) 0.007(2) 0.024(2)
C24 0.065(3) 0.051(2) 0.090(3) 0.005(2) 0.012(2) 0.004(2)
C25 0.0394(19) 0.056(2) 0.056(2) 0.0010(17) 0.0062(15) -0.0017(17)
C26 0.057(2) 0.057(3) 0.088(3) 0.007(2) 0.024(2) -0.018(2)
C27 0.058(3) 0.060(3) 0.165(5) 0.011(3) 0.036(3) -0.019(2)
C28 0.060(3) 0.057(3) 0.137(4) -0.007(3) 0.033(3) -0.024(2)
C29 0.053(2) 0.049(2) 0.066(2) 0.0057(18) 0.0087(17) -0.0164(18)
C30 0.0300(16) 0.046(2) 0.0465(17) 0.0023(15) 0.0096(13) -0.0041(14)
C31 0.0351(16) 0.051(2) 0.0378(16) -0.0036(14) 0.0076(12) 0.0003(15)
C32 0.0391(19) 0.078(3) 0.052(2) 0.0009(19) 0.0118(15) 0.0053(18)
C33 0.052(2) 0.096(4) 0.077(3) -0.007(3) 0.023(2) 0.020(2)
C34 0.079(3) 0.074(3) 0.102(3) -0.012(3) 0.026(3) 0.023(3)
C35 0.071(3) 0.052(3) 0.081(3) -0.009(2) 0.015(2) 0.003(2)
C36 0.0437(19) 0.054(2) 0.051(2) -0.0040(17) 0.0100(15) -0.0034(17)

loop_
_atom_type_symbol
_atom_type_description
_atom_type_scat_dispersion_real
_atom_type_scat_dispersion_imag
_atom_type_scat_source
C C 0.0033 0.0016 'International Tables Vol C Tables 4.2.6.8 and 6.1.1.4'
H H 0.0000 0.0000 'International Tables Vol C Tables 4.2.6.8 and 6.1.1.4'
Co Co 0.3494 0.9721 'International Tables Vol C Tables 4.2.6.8 and 6.1.1.4'
N N 0.0061 0.0033 'International Tables Vol C Tables 4.2.6.8 and 6.1.1.4'
O O 0.0106 0.0060 'International Tables Vol C Tables 4.2.6.8 and 6.1.1.4'

loop_
_geom_angle_atom_site_label_1
_geom_angle_atom_site_label_2
_geom_angle_atom_site_label_3
_geom_angle
_geom_angle_site_symmetry_1
_geom_angle_site_symmetry_3
_geom_angle_publ_flag
O2 Co1 O1 121.37(9) 2_655 . ?
O2 Co1 N1 88.69(10) 2_655 . ?
O1 Co1 N1 91.41(9) . . ?
O2 Co1 N4 92.26(10) 2_655 3_445 ?
O1 Co1 N4 83.96(9) . 3_445 ?
N1 Co1 N4 175.07(9) . 3_445 ?
O2 Co1 O3 87.49(9) 2_655 8_566 ?
O1 Co1 O3 151.10(8) . 8_566 ?
N1 Co1 O3 90.62(9) . 8_566 ?
N4 Co1 O3 94.25(9) 3_445 8_566 ?
O2 Co1 O4 146.23(8) 2_655 8_566 ?
O1 Co1 O4 92.31(8) . 8_566 ?
N1 Co1 O4 88.00(8) . 8_566 ?
N4 Co1 O4 93.88(8) 3_445 8_566 ?
O3 Co1 O4 58.95(8) 8_566 8_566 ?
C1 O1 Co1 122.76(18) . . ?
C1 O2 Co1 162.2(2) . 2_655 ?
C5 O3 Co1 93.13(17) . 8_465 ?
C5 O4 Co1 87.16(16) . 8_465 ?
C8 O5 H5 109.5 . . ?
C19 N1 C20 104.8(3) . . ?
C19 N1 Co1 124.6(2) . . ?
C20 N1 Co1 130.6(2) . . ?
C19 N2 C25 106.7(3) . . ?
C19 N2 C26 128.4(3) . . ?
C25 N2 C26 124.8(3) . . ?
C30 N3 C36 106.7(3) . . ?
C30 N3 C29 129.2(3) . . ?
C36 N3 C29 124.1(3) . . ?
C30 N4 C31 104.1(3) . . ?
C30 N4 Co1 126.5(2) . 3 ?
C31 N4 Co1 129.3(2) . 3 ?
O2 C1 O1 125.4(3) . . ?
O2 C1 C2 118.2(2) . . ?
O1 C1 C2 116.4(2) . . ?
C9 C2 C3 119.4(2) . . ?
C9 C2 C1 120.3(2) . . ?
C3 C2 C1 120.3(2) . . ?
C2 C3 C4 120.5(2) . . ?
C2 C3 H3 119.8 . . ?
C4 C3 H3 119.8 . . ?
C6 C4 C3 119.4(2) . . ?
C6 C4 C5 121.4(2) . . ?
C3 C4 C5 119.2(2) . . ?
O3 C5 O4 120.5(3) . . ?
O3 C5 C4 119.3(3) . . ?
O4 C5 C4 120.2(3) . . ?
C4 C6 C7 120.7(2) . . ?
C4 C6 H6 119.6 . . ?
C7 C6 H6 119.6 . . ?
C9 C7 C6 119.6(2) . . ?
C9 C7 C8 119.3(2) . . ?
C6 C7 C8 121.1(2) . . ?
O6 C8 O5 123.9(3) . . ?
O6 C8 C7 124.3(3) . . ?
O5 C8 C7 111.8(2) . . ?
C7 C9 C2 120.3(2) . . ?
C7 C9 H9 119.8 . . ?
C2 C9 H9 119.8 . . ?
N1 C19 N2 113.6(3) . . ?
N1 C19 H19 123.2 . . ?
N2 C19 H19 123.2 . . ?
N1 C20 C21 130.7(3) . . ?
N1 C20 C25 109.6(3) . . ?
C21 C20 C25 119.6(3) . . ?
C22 C21 C20 117.6(4) . . ?
C22 C21 H21 121.2 . . ?
C20 C21 H21 121.2 . . ?
C23 C22 C21 122.2(4) . . ?
C23 C22 H22 118.9 . . ?
C21 C22 H22 118.9 . . ?
C24 C23 C22 121.1(4) . . ?
C24 C23 H23 119.5 . . ?
C22 C23 H23 119.5 . . ?
C23 C24 C25 116.5(4) . . ?
C23 C24 H24 121.7 . . ?
C25 C24 H24 121.7 . . ?
N2 C25 C20 105.2(3) . . ?
N2 C25 C24 131.8(4) . . ?
C20 C25 C24 122.9(3) . . ?
C27 C26 N2 113.8(4) . . ?
C27 C26 H26A 108.8 . . ?
N2 C26 H26A 108.8 . . ?
C27 C26 H26B 108.8 . . ?
N2 C26 H26B 108.8 . . ?
H26A C26 H26B 107.7 . . ?
C28 C27 C26 133.7(6) . . ?
C28 C27 H27 113.1 . . ?
C26 C27 H27 113.1 . . ?
C27 C28 C29 133.8(5) . . ?
C27 C28 H28 113.1 . . ?
C29 C28 H28 113.1 . . ?
C28 C29 N3 114.8(3) . . ?
C28 C29 H29A 108.6 . . ?
N3 C29 H29A 108.6 . . ?
C28 C29 H29B 108.6 . . ?
N3 C29 H29B 108.6 . . ?
H29A C29 H29B 107.6 . . ?
N4 C30 N3 114.0(3) . . ?
N4 C30 H30 123.0 . . ?
N3 C30 H30 123.0 . . ?
N4 C31 C36 110.0(3) . . ?
N4 C31 C32 130.1(3) . . ?
C36 C31 C32 120.0(3) . . ?
C33 C32 C31 116.6(4) . . ?
C33 C32 H32 121.7 . . ?
C31 C32 H32 121.7 . . ?
C34 C33 C32 122.0(4) . . ?
C34 C33 H33 119.0 . . ?
C32 C33 H33 119.0 . . ?
C35 C34 C33 122.2(4) . . ?
C35 C34 H34 118.9 . . ?
C33 C34 H34 118.9 . . ?
C34 C35 C36 116.2(4) . . ?
C34 C35 H35 121.9 . . ?
C36 C35 H35 121.9 . . ?
N3 C36 C31 105.2(3) . . ?
N3 C36 C35 131.7(4) . . ?
C31 C36 C35 123.0(3) . . ?

loop_
_geom_bond_atom_site_label_1
_geom_bond_atom_site_label_2
_geom_bond_distance
_geom_bond_site_symmetry_2
_geom_bond_publ_flag
Co1 O2 2.028(2) 2_655 ?
Co1 O1 2.029(2) . ?
Co1 N1 2.138(3) . ?
Co1 N4 2.153(3) 3_445 ?
Co1 O3 2.162(2) 8_566 ?
Co1 O4 2.278(3) 8_566 ?
O1 C1 1.252(3) . ?
O2 C1 1.236(3) . ?
O3 C5 1.247(3) . ?
O4 C5 1.272(3) . ?
O5 C8 1.318(3) . ?
O5 H5 0.8199 . ?
O6 C8 1.204(3) . ?
N1 C19 1.319(4) . ?
N1 C20 1.389(4) . ?
N2 C19 1.348(4) . ?
N2 C25 1.388(4) . ?
N2 C26 1.477(4) . ?
N3 C30 1.343(4) . ?
N3 C36 1.391(4) . ?
N3 C29 1.480(4) . ?
N4 C30 1.327(4) . ?
N4 C31 1.393(4) . ?
C1 C2 1.506(4) . ?
C2 C9 1.396(4) . ?
C2 C3 1.395(4) . ?
C3 C4 1.400(4) . ?
C3 H3 0.9300 . ?
C4 C6 1.384(4) . ?
C4 C5 1.505(4) . ?
C6 C7 1.395(4) . ?
C6 H6 0.9300 . ?
C7 C9 1.393(4) . ?
C7 C8 1.495(4) . ?
C9 H9 0.9300 . ?
C19 H19 0.9300 . ?
C20 C21 1.395(4) . ?
C20 C25 1.401(5) . ?
C21 C22 1.376(5) . ?
C21 H21 0.9300 . ?
C22 C23 1.395(6) . ?
C22 H22 0.9300 . ?
C23 C24 1.386(6) . ?
C23 H23 0.9300 . ?
C24 C25 1.387(5) . ?
C24 H24 0.9300 . ?
C26 C27 1.483(6) . ?
C26 H26A 0.9700 . ?
C26 H26B 0.9700 . ?
C27 C28 1.180(5) . ?
C27 H27 0.9300 . ?
C28 C29 1.474(5) . ?
C28 H28 0.9300 . ?
C29 H29A 0.9700 . ?
C29 H29B 0.9700 . ?
C30 H30 0.9300 . ?
C31 C36 1.399(5) . ?
C31 C32 1.392(4) . ?
C32 C33 1.390(6) . ?
C32 H32 0.9300 . ?
C33 C34 1.378(6) . ?
C33 H33 0.9300 . ?
C34 C35 1.370(6) . ?
C34 H34 0.9300 . ?
C35 C36 1.377(5) . ?
C35 H35 0.9300 . ?

loop_
_geom_torsion_atom_site_label_1
_geom_torsion_atom_site_label_2
_geom_torsion_atom_site_label_3
_geom_torsion_atom_site_label_4
_geom_torsion
_geom_torsion_site_symmetry_1
_geom_torsion_site_symmetry_2
_geom_torsion_site_symmetry_3
_geom_torsion_site_symmetry_4
_geom_torsion_publ_flag
Co1 O2 C1 O1 -51.5(8) 2_655 . . . ?
Co1 O2 C1 C2 128.9(6) 2_655 . . . ?
Co1 O1 C1 O2 -6.4(4) . . . . ?
Co1 O1 C1 C2 173.20(18) . . . . ?
O2 C1 C2 C9 164.0(3) . . . . ?
O1 C1 C2 C9 -15.6(4) . . . . ?
O2 C1 C2 C3 -16.2(4) . . . . ?
O1 C1 C2 C3 164.2(3) . . . . ?
C9 C2 C3 C4 1.6(4) . . . . ?
C1 C2 C3 C4 -178.2(3) . . . . ?
C2 C3 C4 C6 -1.9(4) . . . . ?
C2 C3 C4 C5 178.2(2) . . . . ?
Co1 O3 C5 O4 -4.9(3) 8_465 . . . ?
Co1 O3 C5 C4 174.3(2) 8_465 . . . ?
Co1 O4 C5 O3 4.7(3) 8_465 . . . ?
Co1 O4 C5 C4 -174.5(2) 8_465 . . . ?
C6 C4 C5 O3 171.9(3) . . . . ?
C3 C4 C5 O3 -8.2(4) . . . . ?
C6 C4 C5 O4 -8.9(4) . . . . ?
C3 C4 C5 O4 171.0(3) . . . . ?
C3 C4 C6 C7 0.4(4) . . . . ?
C5 C4 C6 C7 -179.8(3) . . . . ?
C4 C6 C7 C9 1.5(4) . . . . ?
C4 C6 C7 C8 -178.9(3) . . . . ?
C9 C7 C8 O6 -16.8(5) . . . . ?
C6 C7 C8 O6 163.6(3) . . . . ?
C9 C7 C8 O5 164.5(3) . . . . ?
C6 C7 C8 O5 -15.1(4) . . . . ?
C6 C7 C9 C2 -1.9(4) . . . . ?
C8 C7 C9 C2 178.5(3) . . . . ?
C3 C2 C9 C7 0.3(4) . . . . ?
C1 C2 C9 C7 -179.9(3) . . . . ?
C20 N1 C19 N2 -0.8(4) . . . . ?
Co1 N1 C19 N2 178.0(2) . . . . ?
C25 N2 C19 N1 0.0(4) . . . . ?
C26 N2 C19 N1 177.1(3) . . . . ?
C19 N1 C20 C21 -174.7(3) . . . . ?
Co1 N1 C20 C21 6.7(5) . . . . ?
C19 N1 C20 C25 1.2(3) . . . . ?
Co1 N1 C20 C25 -177.4(2) . . . . ?
N1 C20 C21 C22 176.0(3) . . . . ?
C25 C20 C21 C22 0.4(5) . . . . ?
C20 C21 C22 C23 0.6(6) . . . . ?
C21 C22 C23 C24 -0.6(7) . . . . ?
C22 C23 C24 C25 -0.4(7) . . . . ?
C19 N2 C25 C20 0.8(4) . . . . ?
C26 N2 C25 C20 -176.5(3) . . . . ?
C19 N2 C25 C24 177.0(4) . . . . ?
C26 N2 C25 C24 -0.2(6) . . . . ?
N1 C20 C25 N2 -1.3(4) . . . . ?
C21 C20 C25 N2 175.2(3) . . . . ?
N1 C20 C25 C24 -177.9(3) . . . . ?
C21 C20 C25 C24 -1.5(5) . . . . ?
C23 C24 C25 N2 -174.2(4) . . . . ?
C23 C24 C25 C20 1.4(6) . . . . ?
C19 N2 C26 C27 2.9(6) . . . . ?
C25 N2 C26 C27 179.5(4) . . . . ?
N2 C26 C27 C28 -131.2(6) . . . . ?
C26 C27 C28 C29 178.4(4) . . . . ?
C27 C28 C29 N3 135.5(6) . . . . ?
C30 N3 C29 C28 3.4(5) . . . . ?
C36 N3 C29 C28 -174.1(3) . . . . ?
C31 N4 C30 N3 0.9(3) . . . . ?
Co1 N4 C30 N3 177.17(19) 3 . . . ?
C36 N3 C30 N4 -0.4(4) . . . . ?
C29 N3 C30 N4 -178.3(3) . . . . ?
C30 N4 C31 C36 -1.0(3) . . . . ?
Co1 N4 C31 C36 -177.1(2) 3 . . . ?
C30 N4 C31 C32 179.4(3) . . . . ?
Co1 N4 C31 C32 3.2(5) 3 . . . ?
N4 C31 C32 C33 179.4(3) . . . . ?
C36 C31 C32 C33 -0.2(5) . . . . ?
C31 C32 C33 C34 -0.6(6) . . . . ?
C32 C33 C34 C35 0.6(7) . . . . ?
C33 C34 C35 C36 0.3(7) . . . . ?
C30 N3 C36 C31 -0.2(3) . . . . ?
C29 N3 C36 C31 177.8(3) . . . . ?
C30 N3 C36 C35 178.9(4) . . . . ?
C29 N3 C36 C35 -3.1(6) . . . . ?
N4 C31 C36 N3 0.8(3) . . . . ?
C32 C31 C36 N3 -179.6(3) . . . . ?
N4 C31 C36 C35 -178.5(3) . . . . ?
C32 C31 C36 C35 1.2(5) . . . . ?
C34 C35 C36 N3 179.8(4) . . . . ?
C34 C35 C36 C31 -1.2(6) . . . . ?
